data_7130855
loop_
_publ_author_name
'Mondal, Rahul'
'Yuvaraj, K.'
'Rajeshkumar, Thayalan'
'Maron, Laurent'
'Jones, Cameron'

_publ_section_title
;
 Reductive Activation of N2 using a Calcium/Potassium Bimetallic System
 Supported by an Extremely Bulky Diamide Ligand
;
_journal_name_full 'Chemical Communications'
_journal_paper_doi 10.1039/D2CC04841H
_journal_year 2022
_chemical_formula_sum 'C78.5 H104 K2 N2 O'
_chemical_formula_weight 1169.83
_space_group_crystal_system triclinic
_space_group_IT_number 2
_space_group_name_Hall '-P 1'
_space_group_name_H-M_alt 'P -1'
_atom_sites_solution_hydrogens mixed
_audit_block_doi 10.5517/ccdc.csd.cc2czz5j
_audit_creation_method SHELXL-2016/6
_audit_update_record
;
2022-08-31 deposited with the CCDC.	2022-10-13 downloaded from the CCDC.
;
_cell_angle_alpha 113.431(3)
_cell_angle_beta 99.719(2)
_cell_angle_gamma 97.872(2)
_cell_formula_units_Z 2
_cell_length_a 12.7093(3)
_cell_length_b 17.6574(5)
_cell_length_c 18.1074(4)
_cell_measurement_reflns_used 30686
_cell_measurement_temperature 123(2)
_cell_measurement_theta_max 79.7300
_cell_measurement_theta_min 3.5850
_cell_volume 3580.15(19)
_computing_cell_refinement 'CrysAlisPro 1.171.39.46 (Rigaku OD, 2018)'
_computing_data_collection 'CrysAlisPro 1.171.39.46 (Rigaku OD, 2018)'
_computing_data_reduction 'CrysAlisPro 1.171.39.46 (Rigaku OD, 2018)'
_computing_molecular_graphics xseed
_computing_publication_material Ciftab
_computing_structure_refinement 'SHELXL-2016/6 (Sheldrick, 2016)'
_computing_structure_solution 'SHELXT 2014/5 (Sheldrick, 2014)'
_diffrn_ambient_temperature 123(2)
_diffrn_measured_fraction_theta_full 0.998
_diffrn_measured_fraction_theta_max 0.998
_diffrn_measurement_device_type 'XtaLAB Synergy, Dualflex, HyPix'
_diffrn_radiation_type CuK\a
_diffrn_radiation_wavelength 1.54184
_diffrn_reflns_av_R_equivalents 0.0450
_diffrn_reflns_av_unetI/netI 0.0289
_diffrn_reflns_Laue_measured_fraction_full 0.998
_diffrn_reflns_Laue_measured_fraction_max 0.998
_diffrn_reflns_limit_h_max 15
_diffrn_reflns_limit_h_min -15
_diffrn_reflns_limit_k_max 21
_diffrn_reflns_limit_k_min -20
_diffrn_reflns_limit_l_max 19
_diffrn_reflns_limit_l_min -21
_diffrn_reflns_number 64002
_diffrn_reflns_point_group_measured_fraction_full 0.998
_diffrn_reflns_point_group_measured_fraction_max 0.998
_diffrn_reflns_theta_full 67.684
_diffrn_reflns_theta_max 67.999
_diffrn_reflns_theta_min 6.570
_diffrn_source 'micro-focus sealed X-ray tube'
_exptl_absorpt_coefficient_mu 1.485
_exptl_absorpt_correction_T_max 1.00000
_exptl_absorpt_correction_T_min 0.75907
_exptl_absorpt_correction_type multi-scan
_exptl_absorpt_process_details
;
CrysAlisPro 1.171.41.113a (Rigaku Oxford Diffraction, 2021)
Empirical absorption correction using spherical harmonics,
implemented in SCALE3 ABSPACK scaling algorithm.
;
_exptl_crystal_colour 'pale yellow'
_exptl_crystal_density_diffrn 1.085
_exptl_crystal_description block
_exptl_crystal_F_000 1270
_exptl_crystal_size_max 0.130
_exptl_crystal_size_mid 0.100
_exptl_crystal_size_min 0.090
_refine_diff_density_max 1.564
_refine_diff_density_min -0.535
_refine_diff_density_rms 0.102
_refine_ls_extinction_method none
_refine_ls_goodness_of_fit_ref 1.055
_refine_ls_hydrogen_treatment mixed
_refine_ls_matrix_type full
_refine_ls_number_parameters 760
_refine_ls_number_reflns 13038
_refine_ls_number_restraints 11
_refine_ls_restrained_S_all 1.060
_refine_ls_R_factor_all 0.0920
_refine_ls_R_factor_gt 0.0870
_refine_ls_shift/su_max 0.001
_refine_ls_shift/su_mean 0.000
_refine_ls_structure_factor_coef Fsqd
_refine_ls_weighting_details 'w=1/[\s^2^(Fo^2^)+(0.1663P)^2^+3.0871P] where P=(Fo^2^+2Fc^2^)/3'
_refine_ls_weighting_scheme calc
_refine_ls_wR_factor_gt 0.2407
_refine_ls_wR_factor_ref 0.2468
_reflns_Friedel_coverage 0.000
_reflns_number_gt 11651
_reflns_number_total 13038
_reflns_threshold_expression 'I > 2\s(I)'
_cod_data_source_file d2cc04841h2.cif
_cod_data_source_block Cj1548
_cod_original_cell_volume 3580.14(17)
_cod_original_formula_sum 'C78.50 H104 K2 N2 O'
_cod_database_code 7130855
_shelx_shelxl_version_number 2016/6
_shelx_space_group_comment
;
The symmetry employed for this shelxl refinement is uniquely defined
by the following loop, which should always be used as a source of
symmetry information in preference to the above space-group names.
They are only intended as comments.
;
_shelx_estimated_absorpt_t_min 0.830
_shelx_estimated_absorpt_t_max 0.878

loop_
_space_group_symop_operation_xyz
'x, y, z'
'-x, -y, -z'

loop_
_atom_site_label
_atom_site_type_symbol
_atom_site_fract_x
_atom_site_fract_y
_atom_site_fract_z
_atom_site_U_iso_or_equiv
_atom_site_adp_type
_atom_site_occupancy
_atom_site_site_symmetry_order
_atom_site_calc_flag
_atom_site_refinement_flags_posn
_atom_site_refinement_flags_adp
_atom_site_refinement_flags_occupancy
_atom_site_disorder_assembly
_atom_site_disorder_group
K1 K 0.72349(5) 0.65597(4) 0.67589(4) 0.03234(18) Uani 1 1 d . . . . .
O1 O 0.92575(14) 0.73282(11) 0.76922(11) 0.0260(4) Uani 1 1 d . . . . .
N1 N 0.77862(17) 0.69591(15) 0.84336(14) 0.0278(5) Uani 1 1 d . . . . .
C1 C 0.9669(2) 0.72054(17) 0.83924(16) 0.0271(5) Uani 1 1 d . . . . .
K2 K 0.82907(5) 0.85923(4) 0.85288(4) 0.03071(18) Uani 1 1 d . . . . .
N2 N 0.82674(18) 0.80884(14) 0.68674(14) 0.0280(5) Uani 1 1 d . . . . .
C2 C 0.8849(2) 0.69788(18) 0.87584(17) 0.0295(6) Uani 1 1 d . . . . .
C3 C 0.9243(2) 0.6808(2) 0.9437(2) 0.0421(7) Uani 1 1 d . . . . .
H3 H 0.873325 0.664922 0.970660 0.051 Uiso 1 1 calc R U . . .
C4 C 1.0353(3) 0.6864(3) 0.9730(2) 0.0517(9) Uani 1 1 d . . . . .
C5 C 1.1114(2) 0.7106(2) 0.9353(2) 0.0447(8) Uani 1 1 d . . . . .
H5 H 1.187085 0.715443 0.955906 0.054 Uiso 1 1 calc R U . . .
C6 C 1.0776(2) 0.72813(19) 0.86668(18) 0.0327(6) Uani 1 1 d . . . . .
C7 C 1.1548(2) 0.7485(2) 0.8174(2) 0.0368(6) Uani 1 1 d . . . . .
C8 C 1.1078(2) 0.80088(19) 0.77588(17) 0.0318(6) Uani 1 1 d . . . . .
C9 C 1.1715(2) 0.8555(2) 0.7537(2) 0.0416(7) Uani 1 1 d . . . . .
H9 H 1.249184 0.866555 0.770328 0.050 Uiso 1 1 calc R U . . .
C10 C 1.1225(3) 0.8937(2) 0.7077(2) 0.0434(7) Uani 1 1 d . . . . .
C11 C 1.0084(2) 0.87906(19) 0.68425(19) 0.0366(6) Uani 1 1 d . . . . .
H11 H 0.976292 0.905969 0.652941 0.044 Uiso 1 1 calc R U . . .
C12 C 0.9393(2) 0.82558(17) 0.70560(17) 0.0292(6) Uani 1 1 d . . . . .
C13 C 0.9953(2) 0.78854(17) 0.75205(16) 0.0273(5) Uani 1 1 d . . . . .
C14 C 1.0705(3) 0.6616(4) 1.0434(3) 0.0740(14) Uani 1 1 d D . . . .
H14A H 1.016423 0.671922 1.077709 0.089 Uiso 1 1 calc R U . . .
H14B H 1.066872 0.599891 1.018747 0.089 Uiso 1 1 calc R U . . .
C15 C 1.1800(5) 0.7050(5) 1.0985(4) 0.113(2) Uani 1 1 d D U . . .
H15A H 1.235396 0.690885 1.066684 0.169 Uiso 1 1 calc R U . . .
H15B H 1.191704 0.686732 1.143169 0.169 Uiso 1 1 calc R U . . .
H15C H 1.186052 0.766355 1.122437 0.169 Uiso 1 1 calc R U . . .
C16 C 1.1599(4) 0.6643(3) 0.7477(3) 0.0580(10) Uani 1 1 d . . . . .
H16A H 1.189372 0.628748 0.772194 0.087 Uiso 1 1 calc R U . . .
H16B H 1.207403 0.675676 0.714240 0.087 Uiso 1 1 calc R U . . .
H16C H 1.085992 0.634771 0.712350 0.087 Uiso 1 1 calc R U . . .
C17 C 1.2697(3) 0.7944(3) 0.8735(3) 0.0595(11) Uani 1 1 d . . . . .
H17A H 1.265091 0.844771 0.921183 0.089 Uiso 1 1 calc R U . . .
H17B H 1.315964 0.811516 0.842105 0.089 Uiso 1 1 calc R U . . .
H17C H 1.301722 0.756341 0.893161 0.089 Uiso 1 1 calc R U . . .
C18 C 1.1930(3) 0.9476(3) 0.6786(3) 0.0571(10) Uani 1 1 d . . . . .
H18A H 1.249604 0.991504 0.726888 0.069 Uiso 1 1 calc R U . . .
H18B H 1.146649 0.976646 0.654189 0.069 Uiso 1 1 calc R U . . .
C19 C 1.2485(4) 0.8946(4) 0.6143(4) 0.0889(17) Uani 1 1 d . . . . .
H19A H 1.193042 0.857120 0.562954 0.133 Uiso 1 1 calc R U . . .
H19B H 1.287193 0.860370 0.635748 0.133 Uiso 1 1 calc R U . . .
H19C H 1.300922 0.932061 0.602875 0.133 Uiso 1 1 calc R U . . .
C20 C 0.6948(2) 0.64523(18) 0.85700(17) 0.0283(5) Uani 1 1 d . . . . .
C21 C 0.6741(2) 0.55610(19) 0.81793(18) 0.0321(6) Uani 1 1 d . . . . .
C22 C 0.5822(2) 0.50831(19) 0.8244(2) 0.0367(6) Uani 1 1 d . . . . .
H22 H 0.569678 0.448280 0.798160 0.044 Uiso 1 1 calc R U . . .
C23 C 0.5082(2) 0.5450(2) 0.8678(2) 0.0367(6) Uani 1 1 d . . . . .
C24 C 0.5304(2) 0.6329(2) 0.90681(19) 0.0347(6) Uani 1 1 d . . . . .
H24 H 0.480595 0.659593 0.936236 0.042 Uiso 1 1 calc R U . . .
C25 C 0.6232(2) 0.68376(19) 0.90448(17) 0.0302(6) Uani 1 1 d . . . . .
C26 C 0.7507(2) 0.51027(19) 0.76964(19) 0.0340(6) Uani 1 1 d . . . . .
H26 H 0.808081 0.554455 0.768718 0.041 Uiso 1 1 calc R U . . .
C27 C 0.6936(3) 0.45014(19) 0.6795(2) 0.0396(7) Uani 1 1 d . . . . .
H27A H 0.660647 0.482489 0.651647 0.047 Uiso 1 1 calc R U . . .
H27B H 0.633698 0.407019 0.678162 0.047 Uiso 1 1 calc R U . . .
C28 C 0.7730(3) 0.4056(2) 0.6320(2) 0.0487(8) Uani 1 1 d . . . . .
H28A H 0.731930 0.364239 0.575258 0.058 Uiso 1 1 calc R U . . .
H28B H 0.827746 0.447937 0.627243 0.058 Uiso 1 1 calc R U . . .
C29 C 0.8319(4) 0.3597(3) 0.6763(3) 0.0636(11) Uani 1 1 d . . . . .
H29A H 0.778019 0.312810 0.675098 0.076 Uiso 1 1 calc R U . . .
H29B H 0.886224 0.334860 0.646478 0.076 Uiso 1 1 calc R U . . .
C30 C 0.8894(3) 0.4193(3) 0.7653(3) 0.0601(11) Uani 1 1 d . . . . .
H30A H 0.948716 0.462644 0.766292 0.072 Uiso 1 1 calc R U . . .
H30B H 0.923235 0.387115 0.793007 0.072 Uiso 1 1 calc R U . . .
C31 C 0.8101(3) 0.4631(2) 0.8128(2) 0.0475(8) Uani 1 1 d . . . . .
H31A H 0.851044 0.503793 0.869875 0.057 Uiso 1 1 calc R U . . .
H31B H 0.755333 0.420230 0.816971 0.057 Uiso 1 1 calc R U . . .
C32 C 0.4078(3) 0.4895(2) 0.8700(2) 0.0422(7) Uani 1 1 d . . . . .
H32 H 0.429279 0.436386 0.867729 0.051 Uiso 1 1 calc R U . . .
C33 C 0.3145(3) 0.4631(3) 0.7928(2) 0.0559(9) Uani 1 1 d . . . . .
H33A H 0.292256 0.514308 0.791643 0.067 Uiso 1 1 calc R U . . .
H33B H 0.341156 0.435290 0.742448 0.067 Uiso 1 1 calc R U . . .
C34 C 0.2152(3) 0.4026(3) 0.7911(3) 0.0680(12) Uani 1 1 d . . . . .
H34A H 0.154408 0.392281 0.743682 0.082 Uiso 1 1 calc R U . . .
H34B H 0.234060 0.347712 0.782721 0.082 Uiso 1 1 calc R U . . .
C35 C 0.1772(3) 0.4377(3) 0.8712(3) 0.0665(11) Uani 1 1 d . . . . .
H35A H 0.117498 0.394350 0.869739 0.080 Uiso 1 1 calc R U . . .
H35B H 0.147495 0.487864 0.875308 0.080 Uiso 1 1 calc R U . . .
C36 C 0.2705(3) 0.4629(3) 0.9475(3) 0.0662(11) Uani 1 1 d . . . . .
H36A H 0.295164 0.411828 0.946692 0.079 Uiso 1 1 calc R U . . .
H36B H 0.244288 0.488684 0.998390 0.079 Uiso 1 1 calc R U . . .
C37 C 0.3670(3) 0.5265(3) 0.9484(2) 0.0537(9) Uani 1 1 d . . . . .
H37A H 0.343269 0.578930 0.952695 0.064 Uiso 1 1 calc R U . . .
H37B H 0.427455 0.541556 0.997571 0.064 Uiso 1 1 calc R U . . .
C38 C 0.6482(2) 0.77860(18) 0.95349(17) 0.0302(6) Uani 1 1 d . . . . .
H38 H 0.728770 0.799699 0.963222 0.036 Uiso 1 1 calc R U . . .
C39 C 0.6225(3) 0.8069(2) 1.03895(19) 0.0415(7) Uani 1 1 d . . . . .
H39A H 0.543388 0.785983 1.031643 0.050 Uiso 1 1 calc R U . . .
H39B H 0.663791 0.781558 1.070952 0.050 Uiso 1 1 calc R U . . .
C40 C 0.6526(3) 0.9033(2) 1.0878(2) 0.0467(8) Uani 1 1 d . . . . .
H40A H 0.632010 0.919147 1.141439 0.056 Uiso 1 1 calc R U . . .
H40B H 0.732761 0.923908 1.099657 0.056 Uiso 1 1 calc R U . . .
C41 C 0.5944(3) 0.9448(2) 1.0396(2) 0.0474(8) Uani 1 1 d . . . . .
H41A H 0.617759 1.007103 1.071372 0.057 Uiso 1 1 calc R U . . .
H41B H 0.514398 0.928257 1.032284 0.057 Uiso 1 1 calc R U . . .
C42 C 0.6196(3) 0.9190(2) 0.9554(2) 0.0430(7) Uani 1 1 d . . . . .
H42A H 0.698553 0.940479 0.962635 0.052 Uiso 1 1 calc R U . . .
H42B H 0.577458 0.944498 0.924033 0.052 Uiso 1 1 calc R U . . .
C43 C 0.5899(2) 0.8223(2) 0.90632(19) 0.0355(6) Uani 1 1 d . . . . .
H43A H 0.519255 0.792359 0.863268 0.043 Uiso 1 1 calc R U . . .
C44 C 0.7743(2) 0.81456(17) 0.61483(17) 0.0276(5) Uani 1 1 d . . . . .
C45 C 0.6998(2) 0.86774(18) 0.61824(18) 0.0318(6) Uani 1 1 d . . . . .
C46 C 0.6472(2) 0.87082(19) 0.54595(19) 0.0345(6) Uani 1 1 d . . . . .
H46 H 0.598018 0.907377 0.549699 0.041 Uiso 1 1 calc R U . . .
C47 C 0.6635(2) 0.82289(18) 0.46862(18) 0.0334(6) Uani 1 1 d . . . . .
C48 C 0.7326(2) 0.76752(18) 0.46510(18) 0.0322(6) Uani 1 1 d . . . . .
H48 H 0.743263 0.732493 0.412655 0.039 Uiso 1 1 calc R U . . .
C49 C 0.7864(2) 0.76141(17) 0.53514(17) 0.0293(6) Uani 1 1 d . . . . .
C50 C 0.6756(3) 0.91956(19) 0.70071(18) 0.0360(6) Uani 1 1 d . . . . .
H50 H 0.671260 0.882589 0.730484 0.043 Uiso 1 1 calc R U . . .
C51 C 0.5656(3) 0.9462(3) 0.6926(2) 0.0476(8) Uani 1 1 d . . . . .
H51A H 0.567182 0.984356 0.664727 0.057 Uiso 1 1 calc R U . . .
H51B H 0.505941 0.895344 0.657777 0.057 Uiso 1 1 calc R U . . .
C52 C 0.5426(3) 0.9912(3) 0.7772(2) 0.0586(10) Uani 1 1 d . . . . .
H52A H 0.471736 1.008051 0.770388 0.070 Uiso 1 1 calc R U . . .
H52B H 0.537250 0.952186 0.804078 0.070 Uiso 1 1 calc R U . . .
C53 C 0.6335(4) 1.0691(3) 0.8317(3) 0.0651(12) Uani 1 1 d . . . . .
H53A H 0.619101 1.096457 0.887287 0.078 Uiso 1 1 calc R U . . .
H53B H 0.634178 1.110215 0.807106 0.078 Uiso 1 1 calc R U . . .
C54 C 0.7465(4) 1.0463(2) 0.8407(2) 0.0532(9) Uani 1 1 d . . . . .
H54A H 0.804439 1.098812 0.872657 0.064 Uiso 1 1 calc R U . . .
H54B H 0.749186 1.011292 0.871975 0.064 Uiso 1 1 calc R U . . .
C55 C 0.7684(3) 0.9976(2) 0.7561(2) 0.0443(7) Uani 1 1 d . . . . .
H55A H 0.838110 0.979463 0.763811 0.053 Uiso 1 1 calc R U . . .
H55B H 0.776241 1.035519 0.728181 0.053 Uiso 1 1 calc R U . . .
C56 C 0.6036(3) 0.82821(19) 0.39175(19) 0.0356(6) Uani 1 1 d . . . . .
H56 H 0.575942 0.881419 0.411108 0.043 Uiso 1 1 calc R U . . .
C57 C 0.6761(3) 0.8346(3) 0.3356(2) 0.0565(9) Uani 1 1 d . . . . .
H57A H 0.709021 0.784583 0.318007 0.068 Uiso 1 1 calc R U . . .
H57B H 0.736337 0.885777 0.366706 0.068 Uiso 1 1 calc R U . . .
C58 C 0.6118(4) 0.8395(3) 0.2586(3) 0.0610(10) Uani 1 1 d . . . . .
H58A H 0.586358 0.893069 0.275755 0.073 Uiso 1 1 calc R U . . .
H58B H 0.660700 0.839785 0.221502 0.073 Uiso 1 1 calc R U . . .
C59 C 0.5142(4) 0.7656(3) 0.2117(2) 0.0636(12) Uani 1 1 d . . . . .
H59A H 0.472077 0.772386 0.164366 0.076 Uiso 1 1 calc R U . . .
H59B H 0.539786 0.712349 0.189330 0.076 Uiso 1 1 calc R U . . .
C60 C 0.4418(4) 0.7605(4) 0.2672(3) 0.0784(15) Uani 1 1 d . . . . .
H60A H 0.381007 0.709668 0.236183 0.094 Uiso 1 1 calc R U . . .
H60B H 0.409624 0.810922 0.284347 0.094 Uiso 1 1 calc R U . . .
C61 C 0.5047(3) 0.7557(3) 0.3445(3) 0.0663(12) Uani 1 1 d . . . . .
H61A H 0.455222 0.756424 0.381421 0.080 Uiso 1 1 calc R U . . .
H61B H 0.528646 0.701517 0.327675 0.080 Uiso 1 1 calc R U . . .
C62 C 0.8516(2) 0.69327(18) 0.52446(17) 0.0295(6) Uani 1 1 d . . . . .
H62 H 0.877686 0.695107 0.580562 0.035 Uiso 1 1 calc R U . . .
C63 C 0.9533(3) 0.7067(2) 0.4922(2) 0.0402(7) Uani 1 1 d . . . . .
H63A H 0.930855 0.704490 0.436205 0.048 Uiso 1 1 calc R U . . .
H63B H 1.001057 0.763171 0.529538 0.048 Uiso 1 1 calc R U . . .
C64 C 1.0166(3) 0.6381(3) 0.4882(2) 0.0508(9) Uani 1 1 d . . . . .
H64A H 1.082111 0.647344 0.467368 0.061 Uiso 1 1 calc R U . . .
H64B H 1.041726 0.642012 0.544706 0.061 Uiso 1 1 calc R U . . .
C65 C 0.9463(3) 0.5517(3) 0.4323(2) 0.0545(9) Uani 1 1 d . . . . .
H65A H 0.988515 0.508477 0.431757 0.065 Uiso 1 1 calc R U . . .
H65B H 0.925810 0.546567 0.374973 0.065 Uiso 1 1 calc R U . . .
C66 C 0.8421(3) 0.5351(2) 0.4607(2) 0.0474(8) Uani 1 1 d . . . . .
H66A H 0.862069 0.533119 0.515069 0.057 Uiso 1 1 calc R U . . .
H66B H 0.794932 0.479506 0.420154 0.057 Uiso 1 1 calc R U . . .
C67 C 0.7787(2) 0.60472(19) 0.4685(2) 0.0372(6) Uani 1 1 d . . . . .
H67A H 0.715708 0.595528 0.491902 0.045 Uiso 1 1 calc R U . . .
H67B H 0.749646 0.601170 0.412682 0.045 Uiso 1 1 calc R U . . .
C68 C 0.4732(2) 0.5426(2) 0.6081(2) 0.0400(7) Uani 1 1 d . . . . .
H68 H 0.466959 0.492578 0.616591 0.048 Uiso 1 1 calc R U . . .
C69 C 0.4935(2) 0.54021(18) 0.53356(18) 0.0345(6) Uani 1 1 d . . . . .
C70 C 0.5024(2) 0.6153(2) 0.5236(2) 0.0413(7) Uani 1 1 d . . . . .
H70 H 0.516758 0.615560 0.473829 0.050 Uiso 1 1 calc R U . . .
C71 C 0.4907(3) 0.6894(2) 0.5854(2) 0.0498(8) Uani 1 1 d . . . . .
H71 H 0.496503 0.739727 0.577416 0.060 Uiso 1 1 calc R U . . .
C72 C 0.4705(3) 0.6903(2) 0.6585(2) 0.0517(9) Uani 1 1 d . . . . .
H72 H 0.462398 0.740973 0.700578 0.062 Uiso 1 1 calc R U . . .
C73 C 0.4622(3) 0.6171(2) 0.6700(2) 0.0479(8) Uani 1 1 d . . . . .
H73 H 0.448933 0.617663 0.720237 0.058 Uiso 1 1 calc R U . . .
C74 C 1.0172(3) 1.0441(3) 0.9536(2) 0.0609(11) Uani 1 1 d . . . . .
H74 H 1.028705 1.074796 0.921859 0.073 Uiso 1 1 calc R U . . .
C75 C 1.0661(3) 0.9774(3) 0.9453(2) 0.0593(11) Uani 1 1 d . . . . .
H75 H 1.111534 0.961905 0.907573 0.071 Uiso 1 1 calc R U . . .
C76 C 1.0495(3) 0.9337(3) 0.9910(3) 0.0613(11) Uani 1 1 d . . . . .
H76 H 1.083496 0.887619 0.985217 0.074 Uiso 1 1 calc R U . . .
C77 C 1.0881(10) 1.1686(8) 0.8062(8) 0.095(3) Uiso 0.5 1 d D . P . .
H77A H 1.086980 1.108339 0.788766 0.143 Uiso 0.5 1 calc R U P . .
H77B H 1.071427 1.192210 0.860671 0.143 Uiso 0.5 1 calc R U P . .
H77C H 1.160878 1.198721 0.809683 0.143 Uiso 0.5 1 calc R U P . .
C78 C 1.0031(12) 1.1789(9) 0.7433(7) 0.113(4) Uiso 0.5 1 d D . P . .
H78A H 0.933053 1.178768 0.760362 0.136 Uiso 0.5 1 calc R U P . .
H78B H 1.027516 1.234160 0.742498 0.136 Uiso 0.5 1 calc R U P . .
C79 C 0.9849(12) 1.1097(9) 0.6582(7) 0.118(5) Uiso 0.5 1 d D . P . .
H79A H 0.958730 1.054257 0.658296 0.141 Uiso 0.5 1 calc R U P . .
H79B H 1.054815 1.109045 0.640987 0.141 Uiso 0.5 1 calc R U P . .
C80 C 0.9012(11) 1.1234(11) 0.5978(10) 0.122(5) Uiso 0.5 1 d D . P . .
H80A H 0.911097 1.090033 0.541753 0.147 Uiso 0.5 1 calc R U P . .
H80B H 0.922372 1.183793 0.609077 0.147 Uiso 0.5 1 calc R U P . .
C81 C 0.7786(12) 1.1041(13) 0.5917(13) 0.150(7) Uiso 0.5 1 d D . P . .
H81A H 0.754832 1.045869 0.584397 0.224 Uiso 0.5 1 calc R U P . .
H81B H 0.738735 1.110666 0.544100 0.224 Uiso 0.5 1 calc R U P . .
H81C H 0.763330 1.143493 0.642716 0.224 Uiso 0.5 1 calc R U P . .
H43B H 0.612(3) 0.807(2) 0.849(2) 0.050(10) Uiso 1 1 d . . . . .

loop_
_atom_site_aniso_label
_atom_site_aniso_U_11
_atom_site_aniso_U_22
_atom_site_aniso_U_33
_atom_site_aniso_U_23
_atom_site_aniso_U_13
_atom_site_aniso_U_12
K1 0.0239(3) 0.0359(3) 0.0313(3) 0.0131(3) 0.0007(2) 0.0003(2)
O1 0.0162(8) 0.0338(9) 0.0299(9) 0.0169(8) 0.0040(7) 0.0041(7)
N1 0.0179(10) 0.0379(12) 0.0307(11) 0.0179(10) 0.0061(9) 0.0061(9)
C1 0.0215(12) 0.0330(13) 0.0273(13) 0.0139(11) 0.0048(10) 0.0064(10)
K2 0.0278(3) 0.0318(3) 0.0289(3) 0.0094(2) 0.0075(2) 0.0065(2)
N2 0.0235(11) 0.0339(11) 0.0284(11) 0.0155(9) 0.0052(9) 0.0071(9)
C2 0.0212(13) 0.0364(14) 0.0307(14) 0.0151(11) 0.0058(10) 0.0049(10)
C3 0.0269(15) 0.065(2) 0.0406(17) 0.0308(16) 0.0065(13) 0.0063(14)
C4 0.0322(17) 0.085(3) 0.050(2) 0.044(2) 0.0052(14) 0.0099(17)
C5 0.0193(13) 0.073(2) 0.0464(18) 0.0346(17) 0.0003(12) 0.0061(14)
C6 0.0219(13) 0.0431(15) 0.0334(14) 0.0182(12) 0.0036(11) 0.0068(11)
C7 0.0216(13) 0.0504(17) 0.0432(16) 0.0238(14) 0.0094(12) 0.0100(12)
C8 0.0205(13) 0.0410(15) 0.0294(14) 0.0131(12) 0.0037(10) 0.0024(11)
C9 0.0231(14) 0.0546(18) 0.0432(17) 0.0222(15) 0.0046(12) -0.0030(13)
C10 0.0373(17) 0.0492(18) 0.0398(17) 0.0217(15) 0.0050(13) -0.0041(14)
C11 0.0331(15) 0.0389(15) 0.0373(16) 0.0200(13) 0.0044(12) 0.0010(12)
C12 0.0259(13) 0.0320(13) 0.0260(13) 0.0110(11) 0.0040(10) 0.0021(11)
C13 0.0230(13) 0.0310(13) 0.0258(13) 0.0109(11) 0.0066(10) 0.0029(10)
C14 0.0364(19) 0.137(4) 0.069(3) 0.072(3) 0.0018(18) 0.008(2)
C15 0.103(4) 0.134(5) 0.102(4) 0.087(4) -0.027(3) -0.017(4)
C16 0.068(2) 0.065(2) 0.065(2) 0.036(2) 0.040(2) 0.037(2)
C17 0.0190(15) 0.098(3) 0.077(3) 0.061(3) 0.0010(16) 0.0035(16)
C18 0.0425(19) 0.073(2) 0.057(2) 0.038(2) 0.0047(17) -0.0080(18)
C19 0.066(3) 0.128(5) 0.093(4) 0.068(4) 0.032(3) 0.008(3)
C20 0.0203(12) 0.0389(14) 0.0292(13) 0.0180(12) 0.0061(10) 0.0079(11)
C21 0.0251(13) 0.0401(15) 0.0351(15) 0.0181(12) 0.0117(11) 0.0089(11)
C22 0.0321(15) 0.0375(15) 0.0430(16) 0.0174(13) 0.0154(13) 0.0081(12)
C23 0.0266(14) 0.0459(16) 0.0411(16) 0.0205(14) 0.0144(12) 0.0062(12)
C24 0.0247(13) 0.0451(16) 0.0374(15) 0.0177(13) 0.0149(12) 0.0093(12)
C25 0.0227(13) 0.0426(15) 0.0289(13) 0.0178(12) 0.0077(10) 0.0091(11)
C26 0.0269(14) 0.0384(15) 0.0431(16) 0.0204(13) 0.0155(12) 0.0100(12)
C27 0.0343(16) 0.0360(15) 0.0480(18) 0.0137(14) 0.0182(14) 0.0108(12)
C28 0.0483(19) 0.0479(18) 0.057(2) 0.0198(16) 0.0292(17) 0.0211(15)
C29 0.072(3) 0.060(2) 0.090(3) 0.042(2) 0.053(2) 0.042(2)
C30 0.051(2) 0.078(3) 0.090(3) 0.058(3) 0.038(2) 0.042(2)
C31 0.0408(17) 0.061(2) 0.064(2) 0.0408(18) 0.0249(16) 0.0234(16)
C32 0.0319(16) 0.0457(17) 0.0507(19) 0.0207(15) 0.0170(14) 0.0051(13)
C33 0.0360(18) 0.074(2) 0.050(2) 0.0235(19) 0.0112(15) -0.0056(17)
C34 0.041(2) 0.081(3) 0.059(2) 0.018(2) 0.0104(18) -0.0179(19)
C35 0.0330(18) 0.093(3) 0.073(3) 0.039(2) 0.0181(18) -0.0016(19)
C36 0.045(2) 0.097(3) 0.062(2) 0.040(2) 0.0241(19) 0.001(2)
C37 0.0356(17) 0.078(3) 0.0456(19) 0.0261(18) 0.0147(15) 0.0020(17)
C38 0.0248(13) 0.0393(14) 0.0282(13) 0.0154(12) 0.0078(11) 0.0082(11)
C39 0.0530(19) 0.0452(17) 0.0325(15) 0.0184(13) 0.0185(14) 0.0153(15)
C40 0.059(2) 0.0467(18) 0.0352(16) 0.0136(14) 0.0190(15) 0.0165(16)
C41 0.054(2) 0.0451(17) 0.054(2) 0.0228(16) 0.0265(17) 0.0239(15)
C42 0.0452(18) 0.0469(17) 0.0474(18) 0.0270(15) 0.0140(14) 0.0188(14)
C43 0.0276(14) 0.0474(16) 0.0345(15) 0.0205(13) 0.0061(12) 0.0106(12)
C44 0.0258(13) 0.0317(13) 0.0292(13) 0.0170(11) 0.0063(10) 0.0070(10)
C45 0.0319(14) 0.0336(14) 0.0339(15) 0.0171(12) 0.0099(12) 0.0097(11)
C46 0.0370(15) 0.0371(14) 0.0376(15) 0.0209(13) 0.0119(12) 0.0154(12)
C47 0.0333(14) 0.0368(14) 0.0336(15) 0.0195(12) 0.0062(12) 0.0085(12)
C48 0.0323(14) 0.0378(14) 0.0287(14) 0.0149(12) 0.0083(11) 0.0117(12)
C49 0.0244(13) 0.0350(14) 0.0324(14) 0.0172(12) 0.0084(11) 0.0095(11)
C50 0.0423(16) 0.0429(16) 0.0327(15) 0.0219(13) 0.0120(13) 0.0197(13)
C51 0.0492(19) 0.066(2) 0.0407(17) 0.0269(16) 0.0154(15) 0.0348(17)
C52 0.061(2) 0.084(3) 0.046(2) 0.029(2) 0.0226(18) 0.048(2)
C53 0.099(3) 0.066(2) 0.047(2) 0.0259(19) 0.027(2) 0.055(2)
C54 0.076(3) 0.0428(18) 0.0425(19) 0.0173(15) 0.0124(17) 0.0242(18)
C55 0.055(2) 0.0406(16) 0.0417(17) 0.0209(14) 0.0114(15) 0.0165(15)
C56 0.0373(15) 0.0382(15) 0.0367(15) 0.0207(13) 0.0075(12) 0.0129(12)
C57 0.048(2) 0.084(3) 0.051(2) 0.043(2) 0.0112(17) 0.0142(19)
C58 0.062(2) 0.089(3) 0.052(2) 0.047(2) 0.0182(19) 0.024(2)
C59 0.098(3) 0.055(2) 0.0367(18) 0.0205(16) -0.0016(19) 0.031(2)
C60 0.055(2) 0.105(4) 0.073(3) 0.064(3) -0.023(2) -0.019(2)
C61 0.047(2) 0.086(3) 0.071(3) 0.058(2) -0.0122(19) -0.009(2)
C62 0.0239(13) 0.0388(14) 0.0292(13) 0.0165(12) 0.0067(11) 0.0121(11)
C63 0.0298(15) 0.0547(18) 0.0392(16) 0.0195(14) 0.0144(13) 0.0138(13)
C64 0.0380(17) 0.073(2) 0.052(2) 0.0277(18) 0.0215(15) 0.0295(17)
C65 0.056(2) 0.069(2) 0.0442(19) 0.0193(17) 0.0177(16) 0.0413(19)
C66 0.0452(18) 0.0423(17) 0.0513(19) 0.0156(15) 0.0067(15) 0.0198(15)
C67 0.0317(15) 0.0387(15) 0.0380(16) 0.0124(13) 0.0059(12) 0.0144(12)
C68 0.0215(14) 0.0465(17) 0.0425(17) 0.0128(14) 0.0045(12) 0.0023(12)
C69 0.0181(12) 0.0382(15) 0.0356(15) 0.0084(13) -0.0007(11) 0.0024(11)
C70 0.0293(15) 0.0411(16) 0.0434(17) 0.0120(14) 0.0007(13) 0.0059(12)
C71 0.0393(18) 0.0416(17) 0.053(2) 0.0099(15) -0.0002(15) 0.0085(14)
C72 0.0323(16) 0.0514(19) 0.051(2) 0.0029(16) 0.0049(15) 0.0122(14)
C73 0.0273(15) 0.059(2) 0.0418(18) 0.0082(15) 0.0082(13) 0.0044(14)
C74 0.060(2) 0.058(2) 0.0356(18) 0.0065(16) -0.0051(17) -0.0162(19)
C75 0.0315(17) 0.066(2) 0.0408(19) -0.0095(18) 0.0067(14) -0.0098(16)
C76 0.044(2) 0.050(2) 0.049(2) -0.0078(17) -0.0121(17) 0.0040(16)

loop_
_atom_type_symbol
_atom_type_description
_atom_type_scat_dispersion_real
_atom_type_scat_dispersion_imag
_atom_type_scat_source
C C 0.0181 0.0091 'International Tables Vol C Tables 4.2.6.8 and 6.1.1.4'
K K 0.3868 1.0657 'International Tables Vol C Tables 4.2.6.8 and 6.1.1.4'
N N 0.0311 0.0180 'International Tables Vol C Tables 4.2.6.8 and 6.1.1.4'
O O 0.0492 0.0322 'International Tables Vol C Tables 4.2.6.8 and 6.1.1.4'
H H 0.0000 0.0000 'International Tables Vol C Tables 4.2.6.8 and 6.1.1.4'

loop_
_citation_id
_citation_doi
_citation_year
1 10.26434/chemrxiv-2022-dcqc3 2022

loop_
_geom_angle_atom_site_label_1
_geom_angle_atom_site_label_2
_geom_angle_atom_site_label_3
_geom_angle
_geom_angle_site_symmetry_1
_geom_angle_site_symmetry_3
_geom_angle_publ_flag
O1 K1 N2 58.73(6) . . ?
O1 K1 N1 58.10(6) . . ?
N2 K1 N1 97.35(7) . . ?
O1 K1 C68 161.80(8) . . ?
N2 K1 C68 135.86(8) . . ?
N1 K1 C68 105.01(8) . . ?
O1 K1 C73 146.83(8) . . ?
N2 K1 C73 120.56(8) . . ?
N1 K1 C73 91.14(8) . . ?
C68 K1 C73 24.61(8) . . ?
O1 K1 C69 169.54(7) . . ?
N2 K1 C69 121.88(7) . . ?
N1 K1 C69 129.60(7) . . ?
C68 K1 C69 24.62(8) . . ?
C73 K1 C69 43.33(8) . . ?
O1 K1 C72 139.79(8) . . ?
N2 K1 C72 96.88(9) . . ?
N1 K1 C72 99.28(8) . . ?
C68 K1 C72 42.71(9) . . ?
C73 K1 C72 24.08(10) . . ?
C69 K1 C72 49.94(8) . . ?
O1 K1 C70 155.44(7) . . ?
N2 K1 C70 97.96(8) . . ?
N1 K1 C70 139.92(8) . . ?
C68 K1 C70 42.49(9) . . ?
C73 K1 C70 49.42(9) . . ?
C69 K1 C70 24.20(8) . . ?
C72 K1 C70 42.15(9) . . ?
O1 K1 C71 143.26(7) . . ?
N2 K1 C71 86.59(8) . . ?
N1 K1 C71 122.00(8) . . ?
C68 K1 C71 49.28(9) . . ?
C73 K1 C71 42.14(10) . . ?
C69 K1 C71 42.53(8) . . ?
C72 K1 C71 23.80(10) . . ?
C70 K1 C71 23.84(8) . . ?
O1 K1 C44 80.51(6) . . ?
N2 K1 C44 23.29(6) . . ?
N1 K1 C44 118.61(7) . . ?
C68 K1 C44 115.99(8) . . ?
C73 K1 C44 107.72(9) . . ?
C69 K1 C44 98.90(7) . . ?
C72 K1 C44 83.98(9) . . ?
C70 K1 C44 75.39(7) . . ?
C71 K1 C44 67.87(8) . . ?
O1 K1 C20 80.41(6) . . ?
N2 K1 C20 117.73(7) . . ?
N1 K1 C20 23.29(6) . . ?
C68 K1 C20 82.11(8) . . ?
C73 K1 C20 71.40(8) . . ?
C69 K1 C20 106.56(7) . . ?
C72 K1 C20 85.41(8) . . ?
C70 K1 C20 120.65(8) . . ?
C71 K1 C20 109.19(8) . . ?
C44 K1 C20 135.63(7) . . ?
O1 K1 K2 48.88(4) . . ?
N2 K1 K2 49.41(5) . . ?
N1 K1 K2 49.90(5) . . ?
C68 K1 K2 127.45(6) . . ?
C73 K1 K2 102.99(6) . . ?
C69 K1 K2 140.65(5) . . ?
C72 K1 K2 90.92(6) . . ?
C70 K1 K2 123.44(6) . . ?
C71 K1 K2 100.39(6) . . ?
C44 K1 K2 68.86(5) . . ?
C20 K1 K2 68.38(5) . . ?
C13 O1 C1 116.7(2) . . ?
C13 O1 K1 121.95(15) . . ?
C1 O1 K1 121.37(14) . . ?
C13 O1 K2 91.09(14) . . ?
C1 O1 K2 94.00(14) . . ?
K1 O1 K2 84.06(5) . . ?
C2 N1 C20 117.7(2) . . ?
C2 N1 K1 115.91(17) . . ?
C20 N1 K1 106.14(16) . . ?
C2 N1 K2 93.72(16) . . ?
C20 N1 K2 138.03(17) . . ?
K1 N1 K2 81.01(6) . . ?
C6 C1 O1 121.2(2) . . ?
C6 C1 C2 124.9(3) . . ?
O1 C1 C2 113.9(2) . . ?
C6 C1 K2 131.07(19) . . ?
O1 C1 K2 59.78(12) . . ?
C2 C1 K2 78.49(15) . . ?
O1 K2 N2 57.62(6) . . ?
O1 K2 N1 56.85(6) . . ?
N2 K2 N1 96.11(7) . . ?
O1 K2 C13 26.79(6) . . ?
N2 K2 C13 48.15(7) . . ?
N1 K2 C13 83.57(7) . . ?
O1 K2 C12 46.94(6) . . ?
N2 K2 C12 26.25(7) . . ?
N1 K2 C12 100.42(7) . . ?
C13 K2 C12 26.40(7) . . ?
O1 K2 C76 86.24(8) . . ?
N2 K2 C76 121.49(10) . . ?
N1 K2 C76 99.74(10) . . ?
C13 K2 C76 78.26(10) . . ?
C12 K2 C76 95.30(10) . . ?
O1 K2 C1 26.21(6) . . ?
N2 K2 C1 83.80(7) . . ?
N1 K2 C1 46.89(6) . . ?
C13 K2 C1 44.68(7) . . ?
C12 K2 C1 69.91(7) . . ?
C76 K2 C1 68.46(9) . . ?
O1 K2 C75 88.39(9) . . ?
N2 K2 C75 103.02(9) . . ?
N1 K2 C75 120.82(11) . . ?
C13 K2 C75 70.36(8) . . ?
C12 K2 C75 78.68(9) . . ?
C76 K2 C75 24.94(12) . . ?
C1 K2 C75 80.06(10) . . ?
O1 K2 C2 46.16(6) . . ?
N2 K2 C2 100.16(7) . . ?
N1 K2 C2 25.35(7) . . ?
C13 K2 C2 69.54(7) . . ?
C12 K2 C2 93.00(7) . . ?
C76 K2 C2 76.31(10) . . ?
C1 K2 C2 25.82(7) . . ?
C75 K2 C2 95.69(11) . . ?
O1 K2 C74 105.96(10) . 2_777 ?
N2 K2 C74 145.47(9) . 2_777 ?
N1 K2 C74 97.98(9) . 2_777 ?
C13 K2 C74 102.53(10) . 2_777 ?
C12 K2 C74 119.62(9) . 2_777 ?
C76 K2 C74 24.70(11) . 2_777 ?
C1 K2 C74 83.17(10) . 2_777 ?
C75 K2 C74 43.15(11) . 2_777 ?
C2 K2 C74 80.75(10) . 2_777 ?
O1 K2 C74 109.74(9) . . ?
N2 K2 C74 104.81(9) . . ?
N1 K2 C74 142.22(9) . . ?
C13 K2 C74 87.41(10) . . ?
C12 K2 C74 86.45(9) . . ?
C76 K2 C74 42.48(12) . . ?
C1 K2 C74 104.04(10) . . ?
C75 K2 C74 23.98(11) . . ?
C2 K2 C74 118.22(10) . . ?
C74 K2 C74 48.56(14) 2_777 . ?
O1 K2 C43 123.12(7) . . ?
N2 K2 C43 119.18(7) . . ?
N1 K2 C43 68.49(7) . . ?
C13 K2 C43 148.68(8) . . ?
C12 K2 C43 144.83(8) . . ?
C76 K2 C43 119.08(11) . . ?
C1 K2 C43 114.00(7) . . ?
C75 K2 C43 136.15(9) . . ?
C2 K2 C43 88.53(7) . . ?
C74 K2 C43 95.33(9) 2_777 . ?
C74 K2 C43 123.33(10) . . ?
O1 K2 H43B 115.2(8) . . ?
N2 K2 H43B 103.1(8) . . ?
N1 K2 H43B 66.9(8) . . ?
C13 K2 H43B 137.2(8) . . ?
C12 K2 H43B 128.8(8) . . ?
C76 K2 H43B 134.9(8) . . ?
C1 K2 H43B 113.7(8) . . ?
C75 K2 H43B 151.6(8) . . ?
C2 K2 H43B 90.5(8) . . ?
C74 K2 H43B 111.4(8) 2_777 . ?
C74 K2 H43B 134.8(8) . . ?
C43 K2 H43B 16.1(8) . . ?
C12 N2 C44 116.7(2) . . ?
C12 N2 K1 115.83(17) . . ?
C44 N2 K1 106.07(16) . . ?
C12 N2 K2 90.68(15) . . ?
C44 N2 K2 142.24(17) . . ?
K1 N2 K2 81.66(6) . . ?
N1 C2 C3 127.2(3) . . ?
N1 C2 C1 118.1(2) . . ?
C3 C2 C1 114.7(2) . . ?
N1 C2 K2 60.93(14) . . ?
C3 C2 K2 135.6(2) . . ?
C1 C2 K2 75.69(15) . . ?
C4 C3 C2 122.6(3) . . ?
C4 C3 H3 118.7 . . ?
C2 C3 H3 118.7 . . ?
C5 C4 C3 119.7(3) . . ?
C5 C4 C14 120.9(3) . . ?
C3 C4 C14 119.3(3) . . ?
C4 C5 C6 120.7(3) . . ?
C4 C5 H5 119.7 . . ?
C6 C5 H5 119.7 . . ?
C1 C6 C5 117.4(3) . . ?
C1 C6 C7 118.4(2) . . ?
C5 C6 C7 124.0(2) . . ?
C8 C7 C17 111.3(3) . . ?
C8 C7 C6 109.9(2) . . ?
C17 C7 C6 110.8(3) . . ?
C8 C7 C16 107.2(3) . . ?
C17 C7 C16 109.7(3) . . ?
C6 C7 C16 107.8(3) . . ?
C13 C8 C9 117.4(3) . . ?
C13 C8 C7 118.6(2) . . ?
C9 C8 C7 123.7(3) . . ?
C10 C9 C8 120.6(3) . . ?
C10 C9 H9 119.7 . . ?
C8 C9 H9 119.7 . . ?
C9 C10 C11 120.1(3) . . ?
C9 C10 C18 119.8(3) . . ?
C11 C10 C18 120.0(3) . . ?
C10 C11 C12 122.1(3) . . ?
C10 C11 H11 118.9 . . ?
C12 C11 H11 118.9 . . ?
N2 C12 C11 126.1(3) . . ?
N2 C12 C13 119.5(2) . . ?
C11 C12 C13 114.4(2) . . ?
N2 C12 K2 63.07(14) . . ?
C11 C12 K2 133.0(2) . . ?
C13 C12 K2 76.22(15) . . ?
C8 C13 O1 121.0(2) . . ?
C8 C13 C12 125.3(3) . . ?
O1 C13 C12 113.6(2) . . ?
C8 C13 K2 130.96(19) . . ?
O1 C13 K2 62.13(12) . . ?
C12 C13 K2 77.38(15) . . ?
C15 C14 C4 116.7(4) . . ?
C15 C14 H14A 108.1 . . ?
C4 C14 H14A 108.1 . . ?
C15 C14 H14B 108.1 . . ?
C4 C14 H14B 108.1 . . ?
H14A C14 H14B 107.3 . . ?
C14 C15 H15A 109.5 . . ?
C14 C15 H15B 109.5 . . ?
H15A C15 H15B 109.5 . . ?
C14 C15 H15C 109.5 . . ?
H15A C15 H15C 109.5 . . ?
H15B C15 H15C 109.5 . . ?
C7 C16 H16A 109.5 . . ?
C7 C16 H16B 109.5 . . ?
H16A C16 H16B 109.5 . . ?
C7 C16 H16C 109.5 . . ?
H16A C16 H16C 109.5 . . ?
H16B C16 H16C 109.5 . . ?
C7 C17 H17A 109.5 . . ?
C7 C17 H17B 109.5 . . ?
H17A C17 H17B 109.5 . . ?
C7 C17 H17C 109.5 . . ?
H17A C17 H17C 109.5 . . ?
H17B C17 H17C 109.5 . . ?
C10 C18 C19 111.8(4) . . ?
C10 C18 H18A 109.3 . . ?
C19 C18 H18A 109.3 . . ?
C10 C18 H18B 109.3 . . ?
C19 C18 H18B 109.3 . . ?
H18A C18 H18B 107.9 . . ?
C18 C19 H19A 109.5 . . ?
C18 C19 H19B 109.5 . . ?
H19A C19 H19B 109.5 . . ?
C18 C19 H19C 109.5 . . ?
H19A C19 H19C 109.5 . . ?
H19B C19 H19C 109.5 . . ?
C21 C20 C25 118.6(2) . . ?
C21 C20 N1 121.4(2) . . ?
C25 C20 N1 119.7(2) . . ?
C21 C20 K1 91.06(17) . . ?
C25 C20 K1 124.72(17) . . ?
N1 C20 K1 50.56(13) . . ?
C22 C21 C20 119.6(3) . . ?
C22 C21 C26 118.8(3) . . ?
C20 C21 C26 121.6(2) . . ?
C23 C22 C21 122.7(3) . . ?
C23 C22 H22 118.7 . . ?
C21 C22 H22 118.7 . . ?
C24 C23 C22 117.0(3) . . ?
C24 C23 C32 122.9(3) . . ?
C22 C23 C32 120.1(3) . . ?
C23 C24 C25 122.6(3) . . ?
C23 C24 H24 118.7 . . ?
C25 C24 H24 118.7 . . ?
C24 C25 C20 119.4(3) . . ?
C24 C25 C38 120.4(2) . . ?
C20 C25 C38 120.2(2) . . ?
C21 C26 C27 113.1(2) . . ?
C21 C26 C31 111.7(2) . . ?
C27 C26 C31 110.4(3) . . ?
C21 C26 H26 107.1 . . ?
C27 C26 H26 107.1 . . ?
C31 C26 H26 107.1 . . ?
C26 C27 C28 112.0(3) . . ?
C26 C27 H27A 109.2 . . ?
C28 C27 H27A 109.2 . . ?
C26 C27 H27B 109.2 . . ?
C28 C27 H27B 109.2 . . ?
H27A C27 H27B 107.9 . . ?
C29 C28 C27 111.1(3) . . ?
C29 C28 H28A 109.4 . . ?
C27 C28 H28A 109.4 . . ?
C29 C28 H28B 109.4 . . ?
C27 C28 H28B 109.4 . . ?
H28A C28 H28B 108.0 . . ?
C30 C29 C28 111.3(3) . . ?
C30 C29 H29A 109.4 . . ?
C28 C29 H29A 109.4 . . ?
C30 C29 H29B 109.4 . . ?
C28 C29 H29B 109.4 . . ?
H29A C29 H29B 108.0 . . ?
C29 C30 C31 111.5(3) . . ?
C29 C30 H30A 109.3 . . ?
C31 C30 H30A 109.3 . . ?
C29 C30 H30B 109.3 . . ?
C31 C30 H30B 109.3 . . ?
H30A C30 H30B 108.0 . . ?
C30 C31 C26 111.4(3) . . ?
C30 C31 H31A 109.3 . . ?
C26 C31 H31A 109.3 . . ?
C30 C31 H31B 109.3 . . ?
C26 C31 H31B 109.3 . . ?
H31A C31 H31B 108.0 . . ?
C23 C32 C37 115.0(3) . . ?
C23 C32 C33 111.3(3) . . ?
C37 C32 C33 110.4(3) . . ?
C23 C32 H32 106.5 . . ?
C37 C32 H32 106.5 . . ?
C33 C32 H32 106.5 . . ?
C34 C33 C32 112.1(3) . . ?
C34 C33 H33A 109.2 . . ?
C32 C33 H33A 109.2 . . ?
C34 C33 H33B 109.2 . . ?
C32 C33 H33B 109.2 . . ?
H33A C33 H33B 107.9 . . ?
C35 C34 C33 112.0(4) . . ?
C35 C34 H34A 109.2 . . ?
C33 C34 H34A 109.2 . . ?
C35 C34 H34B 109.2 . . ?
C33 C34 H34B 109.2 . . ?
H34A C34 H34B 107.9 . . ?
C34 C35 C36 111.7(3) . . ?
C34 C35 H35A 109.3 . . ?
C36 C35 H35A 109.3 . . ?
C34 C35 H35B 109.3 . . ?
C36 C35 H35B 109.3 . . ?
H35A C35 H35B 107.9 . . ?
C35 C36 C37 110.2(3) . . ?
C35 C36 H36A 109.6 . . ?
C37 C36 H36A 109.6 . . ?
C35 C36 H36B 109.6 . . ?
C37 C36 H36B 109.6 . . ?
H36A C36 H36B 108.1 . . ?
C32 C37 C36 111.0(3) . . ?
C32 C37 H37A 109.4 . . ?
C36 C37 H37A 109.4 . . ?
C32 C37 H37B 109.4 . . ?
C36 C37 H37B 109.4 . . ?
H37A C37 H37B 108.0 . . ?
C25 C38 C43 112.7(2) . . ?
C25 C38 C39 113.4(2) . . ?
C43 C38 C39 109.1(2) . . ?
C25 C38 H38 107.1 . . ?
C43 C38 H38 107.1 . . ?
C39 C38 H38 107.1 . . ?
C40 C39 C38 111.8(3) . . ?
C40 C39 H39A 109.2 . . ?
C38 C39 H39A 109.2 . . ?
C40 C39 H39B 109.2 . . ?
C38 C39 H39B 109.2 . . ?
H39A C39 H39B 107.9 . . ?
C41 C40 C39 111.0(3) . . ?
C41 C40 H40A 109.4 . . ?
C39 C40 H40A 109.4 . . ?
C41 C40 H40B 109.4 . . ?
C39 C40 H40B 109.4 . . ?
H40A C40 H40B 108.0 . . ?
C40 C41 C42 111.2(3) . . ?
C40 C41 H41A 109.4 . . ?
C42 C41 H41A 109.4 . . ?
C40 C41 H41B 109.4 . . ?
C42 C41 H41B 109.4 . . ?
H41A C41 H41B 108.0 . . ?
C41 C42 C43 110.7(3) . . ?
C41 C42 K2 141.4(2) . . ?
C43 C42 K2 72.14(16) . . ?
C41 C42 H42A 109.5 . . ?
C43 C42 H42A 109.5 . . ?
K2 C42 H42A 41.5 . . ?
C41 C42 H42B 109.5 . . ?
C43 C42 H42B 109.5 . . ?
K2 C42 H42B 105.0 . . ?
H42A C42 H42B 108.1 . . ?
C38 C43 C42 112.2(3) . . ?
C38 C43 K2 86.23(15) . . ?
C42 C43 K2 82.44(18) . . ?
C38 C43 H43A 121.4 . . ?
C42 C43 H43A 121.4 . . ?
K2 C43 H43A 121.4 . . ?
C38 C43 H43B 110(2) . . ?
C42 C43 H43B 108(2) . . ?
K2 C43 H43B 46(2) . . ?
H43A C43 H43B 75.3 . . ?
N2 C44 C45 121.1(2) . . ?
N2 C44 C49 121.2(2) . . ?
C45 C44 C49 117.5(2) . . ?
N2 C44 K1 50.64(13) . . ?
C45 C44 K1 119.60(18) . . ?
C49 C44 K1 95.56(16) . . ?
C46 C45 C44 119.9(3) . . ?
C46 C45 C50 120.4(2) . . ?
C44 C45 C50 119.6(2) . . ?
C47 C46 C45 122.9(3) . . ?
C47 C46 H46 118.5 . . ?
C45 C46 H46 118.5 . . ?
C46 C47 C48 116.9(3) . . ?
C46 C47 C56 120.8(3) . . ?
C48 C47 C56 122.3(3) . . ?
C49 C48 C47 122.6(3) . . ?
C49 C48 H48 118.7 . . ?
C47 C48 H48 118.7 . . ?
C48 C49 C44 120.0(2) . . ?
C48 C49 C62 118.9(2) . . ?
C44 C49 C62 120.9(2) . . ?
C45 C50 C55 112.1(3) . . ?
C45 C50 C51 114.1(3) . . ?
C55 C50 C51 109.8(3) . . ?
C45 C50 H50 106.8 . . ?
C55 C50 H50 106.8 . . ?
C51 C50 H50 106.8 . . ?
C52 C51 C50 111.1(3) . . ?
C52 C51 H51A 109.4 . . ?
C50 C51 H51A 109.4 . . ?
C52 C51 H51B 109.4 . . ?
C50 C51 H51B 109.4 . . ?
H51A C51 H51B 108.0 . . ?
C53 C52 C51 110.2(4) . . ?
C53 C52 H52A 109.6 . . ?
C51 C52 H52A 109.6 . . ?
C53 C52 H52B 109.6 . . ?
C51 C52 H52B 109.6 . . ?
H52A C52 H52B 108.1 . . ?
C52 C53 C54 111.4(3) . . ?
C52 C53 H53A 109.3 . . ?
C54 C53 H53A 109.3 . . ?
C52 C53 H53B 109.3 . . ?
C54 C53 H53B 109.3 . . ?
H53A C53 H53B 108.0 . . ?
C55 C54 C53 111.2(3) . . ?
C55 C54 H54A 109.4 . . ?
C53 C54 H54A 109.4 . . ?
C55 C54 H54B 109.4 . . ?
C53 C54 H54B 109.4 . . ?
H54A C54 H54B 108.0 . . ?
C54 C55 C50 111.7(3) . . ?
C54 C55 H55A 109.3 . . ?
C50 C55 H55A 109.3 . . ?
C54 C55 H55B 109.3 . . ?
C50 C55 H55B 109.3 . . ?
H55A C55 H55B 107.9 . . ?
C57 C56 C61 111.0(3) . . ?
C57 C56 C47 113.5(3) . . ?
C61 C56 C47 111.3(3) . . ?
C57 C56 H56 106.9 . . ?
C61 C56 H56 106.9 . . ?
C47 C56 H56 106.9 . . ?
C56 C57 C58 111.6(3) . . ?
C56 C57 H57A 109.3 . . ?
C58 C57 H57A 109.3 . . ?
C56 C57 H57B 109.3 . . ?
C58 C57 H57B 109.3 . . ?
H57A C57 H57B 108.0 . . ?
C59 C58 C57 111.5(3) . . ?
C59 C58 H58A 109.3 . . ?
C57 C58 H58A 109.3 . . ?
C59 C58 H58B 109.3 . . ?
C57 C58 H58B 109.3 . . ?
H58A C58 H58B 108.0 . . ?
C60 C59 C58 110.7(3) . . ?
C60 C59 H59A 109.5 . . ?
C58 C59 H59A 109.5 . . ?
C60 C59 H59B 109.5 . . ?
C58 C59 H59B 109.5 . . ?
H59A C59 H59B 108.1 . . ?
C59 C60 C61 111.7(4) . . ?
C59 C60 H60A 109.3 . . ?
C61 C60 H60A 109.3 . . ?
C59 C60 H60B 109.3 . . ?
C61 C60 H60B 109.3 . . ?
H60A C60 H60B 107.9 . . ?
C56 C61 C60 112.2(3) . . ?
C56 C61 H61A 109.2 . . ?
C60 C61 H61A 109.2 . . ?
C56 C61 H61B 109.2 . . ?
C60 C61 H61B 109.2 . . ?
H61A C61 H61B 107.9 . . ?
C49 C62 C63 114.0(2) . . ?
C49 C62 C67 111.1(2) . . ?
C63 C62 C67 110.1(2) . . ?
C49 C62 H62 107.1 . . ?
C63 C62 H62 107.1 . . ?
C67 C62 H62 107.1 . . ?
C64 C63 C62 110.1(3) . . ?
C64 C63 H63A 109.6 . . ?
C62 C63 H63A 109.6 . . ?
C64 C63 H63B 109.6 . . ?
C62 C63 H63B 109.6 . . ?
H63A C63 H63B 108.2 . . ?
C65 C64 C63 110.9(3) . . ?
C65 C64 H64A 109.5 . . ?
C63 C64 H64A 109.5 . . ?
C65 C64 H64B 109.5 . . ?
C63 C64 H64B 109.5 . . ?
H64A C64 H64B 108.1 . . ?
C64 C65 C66 111.5(3) . . ?
C64 C65 H65A 109.3 . . ?
C66 C65 H65A 109.3 . . ?
C64 C65 H65B 109.3 . . ?
C66 C65 H65B 109.3 . . ?
H65A C65 H65B 108.0 . . ?
C65 C66 C67 110.9(3) . . ?
C65 C66 H66A 109.5 . . ?
C67 C66 H66A 109.5 . . ?
C65 C66 H66B 109.5 . . ?
C67 C66 H66B 109.5 . . ?
H66A C66 H66B 108.1 . . ?
C66 C67 C62 111.6(2) . . ?
C66 C67 H67A 109.3 . . ?
C62 C67 H67A 109.3 . . ?
C66 C67 H67B 109.3 . . ?
C62 C67 H67B 109.3 . . ?
H67A C67 H67B 108.0 . . ?
C73 C68 C69 121.0(3) . . ?
C73 C68 K1 78.27(18) . . ?
C69 C68 K1 80.01(17) . . ?
C73 C68 H68 119.5 . . ?
C69 C68 H68 119.5 . . ?
K1 C68 H68 112.5 . . ?
C70 C69 C68 117.8(3) . . ?
C70 C69 C69 120.9(4) . 2_666 ?
C68 C69 C69 121.4(4) . 2_666 ?
C70 C69 K1 79.56(17) . . ?
C68 C69 K1 75.37(16) . . ?
C69 C69 K1 114.3(2) 2_666 . ?
C71 C70 C69 120.9(3) . . ?
C71 C70 K1 78.86(19) . . ?
C69 C70 K1 76.24(17) . . ?
C71 C70 H70 119.5 . . ?
C69 C70 H70 119.5 . . ?
K1 C70 H70 115.9 . . ?
C72 C71 C70 120.3(4) . . ?
C72 C71 K1 76.6(2) . . ?
C70 C71 K1 77.30(19) . . ?
C72 C71 H71 119.9 . . ?
C70 C71 H71 119.9 . . ?
K1 C71 H71 117.0 . . ?
C73 C72 C71 119.8(3) . . ?
C73 C72 K1 75.25(19) . . ?
C71 C72 K1 79.6(2) . . ?
C73 C72 H72 120.1 . . ?
C71 C72 H72 120.1 . . ?
K1 C72 H72 115.7 . . ?
C72 C73 C68 120.2(3) . . ?
C72 C73 K1 80.7(2) . . ?
C68 C73 K1 77.12(18) . . ?
C72 C73 H73 119.9 . . ?
C68 C73 H73 119.9 . . ?
K1 C73 H73 112.7 . . ?
C75 C74 C76 119.7(4) . 2_777 ?
C75 C74 K2 86.6(2) . 2_777 ?
C76 C74 K2 70.3(2) 2_777 2_777 ?
C75 C74 K2 69.7(2) . . ?
C76 C74 K2 85.2(2) 2_777 . ?
K2 C74 K2 131.44(14) 2_777 . ?
C75 C74 H74 120.2 . . ?
C76 C74 H74 120.2 2_777 . ?
K2 C74 H74 113.2 2_777 . ?
K2 C74 H74 115.3 . . ?
C76 C75 C74 120.0(4) . . ?
C76 C75 K2 76.3(2) . . ?
C74 C75 K2 86.3(2) . . ?
C76 C75 K2 79.7(2) . 2_777 ?
C74 C75 K2 70.5(2) . 2_777 ?
K2 C75 K2 131.57(12) . 2_777 ?
C76 C75 H75 120.0 . . ?
C74 C75 H75 120.0 . . ?
K2 C75 H75 107.5 . . ?
K2 C75 H75 120.9 2_777 . ?
C75 C76 C74 120.4(4) . 2_777 ?
C75 C76 K2 78.7(2) . . ?
C74 C76 K2 85.0(2) 2_777 . ?
C75 C76 K2 78.1(2) . 2_777 ?
C74 C76 K2 71.7(2) 2_777 2_777 ?
K2 C76 K2 131.95(14) . 2_777 ?
C75 C76 H76 119.8 . . ?
C74 C76 H76 119.8 2_777 . ?
K2 C76 H76 106.5 . . ?
K2 C76 H76 121.6 2_777 . ?
C78 C77 H77A 109.5 . . ?
C78 C77 H77B 109.5 . . ?
H77A C77 H77B 109.5 . . ?
C78 C77 H77C 109.5 . . ?
H77A C77 H77C 109.5 . . ?
H77B C77 H77C 109.5 . . ?
C79 C78 C77 111.8(11) . . ?
C79 C78 H78A 109.3 . . ?
C77 C78 H78A 109.3 . . ?
C79 C78 H78B 109.3 . . ?
C77 C78 H78B 109.3 . . ?
H78A C78 H78B 107.9 . . ?
C78 C79 C80 109.8(11) . . ?
C78 C79 H79A 109.7 . . ?
C80 C79 H79A 109.7 . . ?
C78 C79 H79B 109.7 . . ?
C80 C79 H79B 109.7 . . ?
H79A C79 H79B 108.2 . . ?
C79 C80 C81 123.0(14) . . ?
C79 C80 H80A 106.6 . . ?
C81 C80 H80A 106.6 . . ?
C79 C80 H80B 106.6 . . ?
C81 C80 H80B 106.6 . . ?
H80A C80 H80B 106.5 . . ?
C80 C81 H81A 109.5 . . ?
C80 C81 H81B 109.5 . . ?
H81A C81 H81B 109.5 . . ?
C80 C81 H81C 109.5 . . ?
H81A C81 H81C 109.5 . . ?
H81B C81 H81C 109.5 . . ?

loop_
_geom_bond_atom_site_label_1
_geom_bond_atom_site_label_2
_geom_bond_distance
_geom_bond_site_symmetry_2
_geom_bond_publ_flag
K1 O1 2.6570(18) . ?
K1 N2 2.751(2) . ?
K1 N1 2.762(2) . ?
K1 C68 3.258(3) . ?
K1 C73 3.272(3) . ?
K1 C69 3.316(3) . ?
K1 C72 3.339(3) . ?
K1 C70 3.357(3) . ?
K1 C71 3.377(3) . ?
K1 C44 3.419(3) . ?
K1 C20 3.435(3) . ?
K1 K2 3.6102(8) . ?
O1 C13 1.394(3) . ?
O1 C1 1.398(3) . ?
O1 K2 2.7344(19) . ?
N1 C2 1.370(3) . ?
N1 C20 1.414(3) . ?
N1 K2 2.796(2) . ?
C1 C6 1.380(4) . ?
C1 C2 1.419(4) . ?
C1 K2 3.157(3) . ?
K2 N2 2.771(2) . ?
K2 C13 3.093(3) . ?
K2 C12 3.107(3) . ?
K2 C76 3.137(4) . ?
K2 C75 3.167(3) . ?
K2 C2 3.192(3) . ?
K2 C74 3.320(4) 2_777 ?
K2 C74 3.369(4) . ?
K2 C43 3.399(3) . ?
K2 H43B 2.77(4) . ?
N2 C12 1.374(4) . ?
N2 C44 1.407(3) . ?
C2 C3 1.407(4) . ?
C3 C4 1.397(5) . ?
C3 H3 0.9500 . ?
C4 C5 1.388(5) . ?
C4 C14 1.524(5) . ?
C5 C6 1.409(4) . ?
C5 H5 0.9500 . ?
C6 C7 1.531(4) . ?
C7 C8 1.525(4) . ?
C7 C17 1.530(5) . ?
C7 C16 1.540(5) . ?
C8 C13 1.383(4) . ?
C8 C9 1.396(4) . ?
C9 C10 1.389(5) . ?
C9 H9 0.9500 . ?
C10 C11 1.397(5) . ?
C10 C18 1.519(5) . ?
C11 C12 1.411(4) . ?
C11 H11 0.9500 . ?
C12 C13 1.416(4) . ?
C14 C15 1.466(6) . ?
C14 H14A 0.9900 . ?
C14 H14B 0.9900 . ?
C15 H15A 0.9800 . ?
C15 H15B 0.9800 . ?
C15 H15C 0.9800 . ?
C16 H16A 0.9800 . ?
C16 H16B 0.9800 . ?
C16 H16C 0.9800 . ?
C17 H17A 0.9800 . ?
C17 H17B 0.9800 . ?
C17 H17C 0.9800 . ?
C18 C19 1.523(7) . ?
C18 H18A 0.9900 . ?
C18 H18B 0.9900 . ?
C19 H19A 0.9800 . ?
C19 H19B 0.9800 . ?
C19 H19C 0.9800 . ?
C20 C21 1.409(4) . ?
C20 C25 1.414(4) . ?
C21 C22 1.395(4) . ?
C21 C26 1.518(4) . ?
C22 C23 1.391(4) . ?
C22 H22 0.9500 . ?
C23 C24 1.389(4) . ?
C23 C32 1.514(4) . ?
C24 C25 1.399(4) . ?
C24 H24 0.9500 . ?
C25 C38 1.507(4) . ?
C26 C27 1.526(4) . ?
C26 C31 1.539(4) . ?
C26 H26 1.0000 . ?
C27 C28 1.532(4) . ?
C27 H27A 0.9900 . ?
C27 H27B 0.9900 . ?
C28 C29 1.530(5) . ?
C28 H28A 0.9900 . ?
C28 H28B 0.9900 . ?
C29 C30 1.511(7) . ?
C29 H29A 0.9900 . ?
C29 H29B 0.9900 . ?
C30 C31 1.528(5) . ?
C30 H30A 0.9900 . ?
C30 H30B 0.9900 . ?
C31 H31A 0.9900 . ?
C31 H31B 0.9900 . ?
C32 C37 1.521(5) . ?
C32 C33 1.533(5) . ?
C32 H32 1.0000 . ?
C33 C34 1.526(5) . ?
C33 H33A 0.9900 . ?
C33 H33B 0.9900 . ?
C34 C35 1.524(6) . ?
C34 H34A 0.9900 . ?
C34 H34B 0.9900 . ?
C35 C36 1.525(6) . ?
C35 H35A 0.9900 . ?
C35 H35B 0.9900 . ?
C36 C37 1.538(5) . ?
C36 H36A 0.9900 . ?
C36 H36B 0.9900 . ?
C37 H37A 0.9900 . ?
C37 H37B 0.9900 . ?
C38 C43 1.530(4) . ?
C38 C39 1.534(4) . ?
C38 H38 1.0000 . ?
C39 C40 1.527(5) . ?
C39 H39A 0.9900 . ?
C39 H39B 0.9900 . ?
C40 C41 1.511(5) . ?
C40 H40A 0.9900 . ?
C40 H40B 0.9900 . ?
C41 C42 1.511(5) . ?
C41 H41A 0.9900 . ?
C41 H41B 0.9900 . ?
C42 C43 1.532(5) . ?
C42 H42A 0.9900 . ?
C42 H42B 0.9900 . ?
C43 H43A 1.0000 . ?
C43 H43B 1.07(4) . ?
C44 C45 1.415(4) . ?
C44 C49 1.423(4) . ?
C45 C46 1.391(4) . ?
C45 C50 1.519(4) . ?
C46 C47 1.387(4) . ?
C46 H46 0.9500 . ?
C47 C48 1.391(4) . ?
C47 C56 1.514(4) . ?
C48 C49 1.387(4) . ?
C48 H48 0.9500 . ?
C49 C62 1.521(4) . ?
C50 C55 1.533(5) . ?
C50 C51 1.537(4) . ?
C50 H50 1.0000 . ?
C51 C52 1.520(5) . ?
C51 H51A 0.9900 . ?
C51 H51B 0.9900 . ?
C52 C53 1.518(7) . ?
C52 H52A 0.9900 . ?
C52 H52B 0.9900 . ?
C53 C54 1.544(6) . ?
C53 H53A 0.9900 . ?
C53 H53B 0.9900 . ?
C54 C55 1.525(5) . ?
C54 H54A 0.9900 . ?
C54 H54B 0.9900 . ?
C55 H55A 0.9900 . ?
C55 H55B 0.9900 . ?
C56 C57 1.507(5) . ?
C56 C61 1.509(5) . ?
C56 H56 1.0000 . ?
C57 C58 1.533(5) . ?
C57 H57A 0.9900 . ?
C57 H57B 0.9900 . ?
C58 C59 1.511(7) . ?
C58 H58A 0.9900 . ?
C58 H58B 0.9900 . ?
C59 C60 1.491(7) . ?
C59 H59A 0.9900 . ?
C59 H59B 0.9900 . ?
C60 C61 1.530(5) . ?
C60 H60A 0.9900 . ?
C60 H60B 0.9900 . ?
C61 H61A 0.9900 . ?
C61 H61B 0.9900 . ?
C62 C63 1.532(4) . ?
C62 C67 1.535(4) . ?
C62 H62 1.0000 . ?
C63 C64 1.528(5) . ?
C63 H63A 0.9900 . ?
C63 H63B 0.9900 . ?
C64 C65 1.498(6) . ?
C64 H64A 0.9900 . ?
C64 H64B 0.9900 . ?
C65 C66 1.532(5) . ?
C65 H65A 0.9900 . ?
C65 H65B 0.9900 . ?
C66 C67 1.534(4) . ?
C66 H66A 0.9900 . ?
C66 H66B 0.9900 . ?
C67 H67A 0.9900 . ?
C67 H67B 0.9900 . ?
C68 C73 1.391(5) . ?
C68 C69 1.403(5) . ?
C68 H68 0.9500 . ?
C69 C70 1.399(5) . ?
C69 C69 1.510(6) 2_666 ?
C70 C71 1.391(5) . ?
C70 H70 0.9500 . ?
C71 C72 1.385(6) . ?
C71 H71 0.9500 . ?
C72 C73 1.380(6) . ?
C72 H72 0.9500 . ?
C73 H73 0.9500 . ?
C74 C75 1.372(6) . ?
C74 C76 1.393(6) 2_777 ?
C74 H74 0.9500 . ?
C75 C76 1.361(7) . ?
C75 H75 0.9500 . ?
C76 H76 0.9500 . ?
C77 C78 1.515(8) . ?
C77 H77A 0.9800 . ?
C77 H77B 0.9800 . ?
C77 H77C 0.9800 . ?
C78 C79 1.492(8) . ?
C78 H78A 0.9900 . ?
C78 H78B 0.9900 . ?
C79 C80 1.509(8) . ?
C79 H79A 0.9900 . ?
C79 H79B 0.9900 . ?
C80 C81 1.525(8) . ?
C80 H80A 0.9900 . ?
C80 H80B 0.9900 . ?
C81 H81A 0.9800 . ?
C81 H81B 0.9800 . ?
C81 H81C 0.9800 . ?

loop_
_geom_torsion_atom_site_label_1
_geom_torsion_atom_site_label_2
_geom_torsion_atom_site_label_3
_geom_torsion_atom_site_label_4
_geom_torsion
_geom_torsion_site_symmetry_1
_geom_torsion_site_symmetry_2
_geom_torsion_site_symmetry_3
_geom_torsion_site_symmetry_4
_geom_torsion_publ_flag
C13 O1 C1 C6 -29.2(3) . . . . ?
K1 O1 C1 C6 152.1(2) . . . . ?
K2 O1 C1 C6 -122.4(2) . . . . ?
C13 O1 C1 C2 152.5(2) . . . . ?
K1 O1 C1 C2 -26.2(3) . . . . ?
K2 O1 C1 C2 59.3(2) . . . . ?
C13 O1 C1 K2 93.24(19) . . . . ?
K1 O1 C1 K2 -85.48(12) . . . . ?
C20 N1 C2 C3 -23.9(4) . . . . ?
K1 N1 C2 C3 -151.0(3) . . . . ?
K2 N1 C2 C3 127.2(3) . . . . ?
C20 N1 C2 C1 157.1(2) . . . . ?
K1 N1 C2 C1 29.9(3) . . . . ?
K2 N1 C2 C1 -51.9(3) . . . . ?
C20 N1 C2 K2 -151.1(3) . . . . ?
K1 N1 C2 K2 81.81(12) . . . . ?
C6 C1 C2 N1 177.7(3) . . . . ?
O1 C1 C2 N1 -4.1(4) . . . . ?
K2 C1 C2 N1 45.2(2) . . . . ?
C6 C1 C2 C3 -1.5(4) . . . . ?
O1 C1 C2 C3 176.7(3) . . . . ?
K2 C1 C2 C3 -134.0(3) . . . . ?
C6 C1 C2 K2 132.5(3) . . . . ?
O1 C1 C2 K2 -49.30(19) . . . . ?
N1 C2 C3 C4 -178.7(3) . . . . ?
C1 C2 C3 C4 0.4(5) . . . . ?
K2 C2 C3 C4 -94.2(4) . . . . ?
C2 C3 C4 C5 0.9(6) . . . . ?
C2 C3 C4 C14 -176.2(4) . . . . ?
C3 C4 C5 C6 -1.2(6) . . . . ?
C14 C4 C5 C6 175.8(4) . . . . ?
O1 C1 C6 C5 -176.9(3) . . . . ?
C2 C1 C6 C5 1.2(5) . . . . ?
K2 C1 C6 C5 107.7(3) . . . . ?
O1 C1 C6 C7 -1.3(4) . . . . ?
C2 C1 C6 C7 176.8(3) . . . . ?
K2 C1 C6 C7 -76.6(3) . . . . ?
C4 C5 C6 C1 0.3(5) . . . . ?
C4 C5 C6 C7 -175.1(3) . . . . ?
C1 C6 C7 C8 29.9(4) . . . . ?
C5 C6 C7 C8 -154.8(3) . . . . ?
C1 C6 C7 C17 153.3(3) . . . . ?
C5 C6 C7 C17 -31.4(5) . . . . ?
C1 C6 C7 C16 -86.7(3) . . . . ?
C5 C6 C7 C16 88.7(4) . . . . ?
C17 C7 C8 C13 -153.9(3) . . . . ?
C6 C7 C8 C13 -30.9(4) . . . . ?
C16 C7 C8 C13 86.0(3) . . . . ?
C17 C7 C8 C9 31.9(4) . . . . ?
C6 C7 C8 C9 155.0(3) . . . . ?
C16 C7 C8 C9 -88.1(4) . . . . ?
C13 C8 C9 C10 -1.6(5) . . . . ?
C7 C8 C9 C10 172.6(3) . . . . ?
C8 C9 C10 C11 1.2(5) . . . . ?
C8 C9 C10 C18 -175.3(3) . . . . ?
C9 C10 C11 C12 -0.3(5) . . . . ?
C18 C10 C11 C12 176.3(3) . . . . ?
C44 N2 C12 C11 27.8(4) . . . . ?
K1 N2 C12 C11 153.8(2) . . . . ?
K2 N2 C12 C11 -125.1(3) . . . . ?
C44 N2 C12 C13 -153.4(2) . . . . ?
K1 N2 C12 C13 -27.5(3) . . . . ?
K2 N2 C12 C13 53.6(2) . . . . ?
C44 N2 C12 K2 153.0(2) . . . . ?
K1 N2 C12 K2 -81.06(12) . . . . ?
C10 C11 C12 N2 178.6(3) . . . . ?
C10 C11 C12 C13 -0.1(4) . . . . ?
C10 C11 C12 K2 93.6(4) . . . . ?
C9 C8 C13 O1 177.8(3) . . . . ?
C7 C8 C13 O1 3.3(4) . . . . ?
C9 C8 C13 C12 1.3(4) . . . . ?
C7 C8 C13 C12 -173.2(3) . . . . ?
C9 C8 C13 K2 -103.8(3) . . . . ?
C7 C8 C13 K2 81.7(3) . . . . ?
C1 O1 C13 C8 28.1(3) . . . . ?
K1 O1 C13 C8 -153.1(2) . . . . ?
K2 O1 C13 C8 123.2(2) . . . . ?
C1 O1 C13 C12 -155.0(2) . . . . ?
K1 O1 C13 C12 23.8(3) . . . . ?
K2 O1 C13 C12 -59.9(2) . . . . ?
C1 O1 C13 K2 -95.03(19) . . . . ?
K1 O1 C13 K2 83.68(12) . . . . ?
N2 C12 C13 C8 -179.3(3) . . . . ?
C11 C12 C13 C8 -0.4(4) . . . . ?
K2 C12 C13 C8 -131.6(3) . . . . ?
N2 C12 C13 O1 4.0(4) . . . . ?
C11 C12 C13 O1 -177.1(2) . . . . ?
K2 C12 C13 O1 51.62(18) . . . . ?
N2 C12 C13 K2 -47.6(2) . . . . ?
C11 C12 C13 K2 131.2(2) . . . . ?
C5 C4 C14 C15 32.5(8) . . . . ?
C3 C4 C14 C15 -150.4(6) . . . . ?
C9 C10 C18 C19 67.2(5) . . . . ?
C11 C10 C18 C19 -109.3(4) . . . . ?
C2 N1 C20 C21 -70.0(3) . . . . ?
K1 N1 C20 C21 61.7(3) . . . . ?
K2 N1 C20 C21 156.2(2) . . . . ?
C2 N1 C20 C25 116.0(3) . . . . ?
K1 N1 C20 C25 -112.3(2) . . . . ?
K2 N1 C20 C25 -17.8(4) . . . . ?
C2 N1 C20 K1 -131.7(3) . . . . ?
K2 N1 C20 K1 94.5(2) . . . . ?
C25 C20 C21 C22 2.3(4) . . . . ?
N1 C20 C21 C22 -171.8(3) . . . . ?
K1 C20 C21 C22 -129.0(3) . . . . ?
C25 C20 C21 C26 -176.8(3) . . . . ?
N1 C20 C21 C26 9.1(4) . . . . ?
K1 C20 C21 C26 52.0(3) . . . . ?
C20 C21 C22 C23 0.5(5) . . . . ?
C26 C21 C22 C23 179.6(3) . . . . ?
C21 C22 C23 C24 -1.3(5) . . . . ?
C21 C22 C23 C32 177.9(3) . . . . ?
C22 C23 C24 C25 -0.9(5) . . . . ?
C32 C23 C24 C25 -180.0(3) . . . . ?
C23 C24 C25 C20 3.6(4) . . . . ?
C23 C24 C25 C38 -175.1(3) . . . . ?
C21 C20 C25 C24 -4.3(4) . . . . ?
N1 C20 C25 C24 169.9(2) . . . . ?
K1 C20 C25 C24 109.5(3) . . . . ?
C21 C20 C25 C38 174.5(2) . . . . ?
N1 C20 C25 C38 -11.4(4) . . . . ?
K1 C20 C25 C38 -71.8(3) . . . . ?
C22 C21 C26 C27 58.6(4) . . . . ?
C20 C21 C26 C27 -122.3(3) . . . . ?
C22 C21 C26 C31 -66.7(4) . . . . ?
C20 C21 C26 C31 112.4(3) . . . . ?
C21 C26 C27 C28 179.3(3) . . . . ?
C31 C26 C27 C28 -54.7(3) . . . . ?
C26 C27 C28 C29 55.0(4) . . . . ?
C27 C28 C29 C30 -55.2(4) . . . . ?
C28 C29 C30 C31 55.9(4) . . . . ?
C29 C30 C31 C26 -56.0(4) . . . . ?
C21 C26 C31 C30 -178.3(3) . . . . ?
C27 C26 C31 C30 54.9(4) . . . . ?
C24 C23 C32 C37 -31.2(5) . . . . ?
C22 C23 C32 C37 149.7(3) . . . . ?
C24 C23 C32 C33 95.3(4) . . . . ?
C22 C23 C32 C33 -83.8(4) . . . . ?
C23 C32 C33 C34 176.4(3) . . . . ?
C37 C32 C33 C34 -54.6(5) . . . . ?
C32 C33 C34 C35 52.8(5) . . . . ?
C33 C34 C35 C36 -53.5(6) . . . . ?
C34 C35 C36 C37 55.7(6) . . . . ?
C23 C32 C37 C36 -175.8(3) . . . . ?
C33 C32 C37 C36 57.3(4) . . . . ?
C35 C36 C37 C32 -58.1(5) . . . . ?
C24 C25 C38 C43 -86.1(3) . . . . ?
C20 C25 C38 C43 95.1(3) . . . . ?
C24 C25 C38 C39 38.4(4) . . . . ?
C20 C25 C38 C39 -140.3(3) . . . . ?
C25 C38 C39 C40 178.1(3) . . . . ?
C43 C38 C39 C40 -55.4(4) . . . . ?
C38 C39 C40 C41 56.8(4) . . . . ?
C39 C40 C41 C42 -56.6(4) . . . . ?
C40 C41 C42 C43 56.1(4) . . . . ?
C40 C41 C42 K2 -30.9(5) . . . . ?
C25 C38 C43 C42 -177.7(2) . . . . ?
C39 C38 C43 C42 55.3(3) . . . . ?
C25 C38 C43 K2 -97.5(2) . . . . ?
C39 C38 C43 K2 135.6(2) . . . . ?
C41 C42 C43 C38 -56.4(3) . . . . ?
K2 C42 C43 C38 82.8(2) . . . . ?
C41 C42 C43 K2 -139.1(3) . . . . ?
C12 N2 C44 C45 -124.7(3) . . . . ?
K1 N2 C44 C45 104.6(2) . . . . ?
K2 N2 C44 C45 7.4(4) . . . . ?
C12 N2 C44 C49 61.2(3) . . . . ?
K1 N2 C44 C49 -69.5(3) . . . . ?
K2 N2 C44 C49 -166.7(2) . . . . ?
C12 N2 C44 K1 130.7(3) . . . . ?
K2 N2 C44 K1 -97.2(3) . . . . ?
N2 C44 C45 C46 -178.6(3) . . . . ?
C49 C44 C45 C46 -4.3(4) . . . . ?
K1 C44 C45 C46 -119.2(2) . . . . ?
N2 C44 C45 C50 0.0(4) . . . . ?
C49 C44 C45 C50 174.2(3) . . . . ?
K1 C44 C45 C50 59.3(3) . . . . ?
C44 C45 C46 C47 0.6(5) . . . . ?
C50 C45 C46 C47 -177.9(3) . . . . ?
C45 C46 C47 C48 2.6(5) . . . . ?
C45 C46 C47 C56 179.6(3) . . . . ?
C46 C47 C48 C49 -2.1(4) . . . . ?
C56 C47 C48 C49 -179.0(3) . . . . ?
C47 C48 C49 C44 -1.6(4) . . . . ?
C47 C48 C49 C62 174.2(3) . . . . ?
N2 C44 C49 C48 179.1(2) . . . . ?
C45 C44 C49 C48 4.8(4) . . . . ?
K1 C44 C49 C48 132.4(2) . . . . ?
N2 C44 C49 C62 3.3(4) . . . . ?
C45 C44 C49 C62 -171.0(2) . . . . ?
K1 C44 C49 C62 -43.4(3) . . . . ?
C46 C45 C50 C55 -104.6(3) . . . . ?
C44 C45 C50 C55 76.8(3) . . . . ?
C46 C45 C50 C51 21.1(4) . . . . ?
C44 C45 C50 C51 -157.4(3) . . . . ?
C45 C50 C51 C52 175.2(3) . . . . ?
C55 C50 C51 C52 -57.9(4) . . . . ?
C50 C51 C52 C53 58.8(4) . . . . ?
C51 C52 C53 C54 -56.7(4) . . . . ?
C52 C53 C54 C55 54.5(4) . . . . ?
C53 C54 C55 C50 -53.9(4) . . . . ?
C45 C50 C55 C54 -176.5(2) . . . . ?
C51 C50 C55 C54 55.4(3) . . . . ?
C46 C47 C56 C57 135.2(3) . . . . ?
C48 C47 C56 C57 -48.0(4) . . . . ?
C46 C47 C56 C61 -98.8(4) . . . . ?
C48 C47 C56 C61 78.0(4) . . . . ?
C61 C56 C57 C58 53.6(4) . . . . ?
C47 C56 C57 C58 179.8(3) . . . . ?
C56 C57 C58 C59 -55.3(5) . . . . ?
C57 C58 C59 C60 55.9(5) . . . . ?
C58 C59 C60 C61 -55.5(5) . . . . ?
C57 C56 C61 C60 -53.4(5) . . . . ?
C47 C56 C61 C60 179.1(4) . . . . ?
C59 C60 C61 C56 54.9(6) . . . . ?
C48 C49 C62 C63 67.3(3) . . . . ?
C44 C49 C62 C63 -116.9(3) . . . . ?
C48 C49 C62 C67 -57.8(3) . . . . ?
C44 C49 C62 C67 118.0(3) . . . . ?
C49 C62 C63 C64 176.8(3) . . . . ?
C67 C62 C63 C64 -57.6(3) . . . . ?
C62 C63 C64 C65 59.2(4) . . . . ?
C63 C64 C65 C66 -57.7(4) . . . . ?
C64 C65 C66 C67 54.8(4) . . . . ?
C65 C66 C67 C62 -53.8(4) . . . . ?
C49 C62 C67 C66 -177.2(3) . . . . ?
C63 C62 C67 C66 55.5(3) . . . . ?
C73 C68 C69 C70 0.1(4) . . . . ?
K1 C68 C69 C70 -69.6(2) . . . . ?
C73 C68 C69 C69 179.5(3) . . . 2_666 ?
K1 C68 C69 C69 109.8(3) . . . 2_666 ?
C73 C68 C69 K1 69.7(3) . . . . ?
C68 C69 C70 C71 -0.5(4) . . . . ?
C69 C69 C70 C71 -179.9(3) 2_666 . . . ?
K1 C69 C70 C71 -67.7(3) . . . . ?
C68 C69 C70 K1 67.2(2) . . . . ?
C69 C69 C70 K1 -112.2(3) 2_666 . . . ?
C69 C70 C71 C72 0.4(5) . . . . ?
K1 C70 C71 C72 -66.0(3) . . . . ?
C69 C70 C71 K1 66.4(3) . . . . ?
C70 C71 C72 C73 0.1(5) . . . . ?
K1 C71 C72 C73 -66.3(3) . . . . ?
C70 C71 C72 K1 66.3(3) . . . . ?
C71 C72 C73 C68 -0.5(5) . . . . ?
K1 C72 C73 C68 -69.1(3) . . . . ?
C71 C72 C73 K1 68.6(3) . . . . ?
C69 C68 C73 C72 0.4(5) . . . . ?
K1 C68 C73 C72 71.0(3) . . . . ?
C69 C68 C73 K1 -70.6(3) . . . . ?
C76 C74 C75 C76 -0.1(6) 2_777 . . . ?
K2 C74 C75 C76 64.9(3) 2_777 . . . ?
K2 C74 C75 C76 -71.9(3) . . . . ?
C76 C74 C75 K2 71.8(3) 2_777 . . . ?
K2 C74 C75 K2 136.77(10) 2_777 . . . ?
C76 C74 C75 K2 -65.0(3) 2_777 . . 2_777 ?
K2 C74 C75 K2 -136.77(10) . . . 2_777 ?
C74 C75 C76 C74 0.1(6) . . . 2_777 ?
K2 C75 C76 C74 -77.4(3) . . . 2_777 ?
K2 C75 C76 C74 60.3(3) 2_777 . . 2_777 ?
C74 C75 C76 K2 77.5(3) . . . . ?
K2 C75 C76 K2 137.61(9) 2_777 . . . ?
C74 C75 C76 K2 -60.2(3) . . . 2_777 ?
K2 C75 C76 K2 -137.61(9) . . . 2_777 ?
C77 C78 C79 C80 -179.0(13) . . . . ?
C78 C79 C80 C81 -77(2) . . . . ?
